data_4330283
loop_
_publ_author_name
'Zachary Thammavongsy'
'Takele Seda'
'Lev N. Zakharov'
'Werner Kaminsky'
'John D. Gilbertson'

_publ_contact_author_address
;
Department of Chemistry
University of Washington
Seattle
Washington, 98195, USA
;
_publ_contact_author_email kaminsky@chem.washington.edu
_publ_contact_author_fax 00(206)6858665
_publ_contact_author_name 'Werner Kaminsky'
_publ_contact_author_phone 00(206)5437585
_publ_section_title
;
 Ligand-Based Reduction of CO2and Release of CO on Iron(II)
;
_journal_name_full 'Inorganic Chemistry'
_journal_page_first 9168
_journal_page_last 9170
_journal_paper_doi 10.1021/ic3015404
_journal_volume 51
_journal_year 2012
_chemical_formula_moiety '4(C29 H35 Br2 Fe N3 O), C5 H12, 1.31(C2 H6 O)'
_chemical_formula_sum 'C123.61 H159.83 Br8 Fe4 N12 O5.31'
_chemical_formula_weight 2761.34
_chemical_name_common jg01c
_chemical_name_systematic
;
 jg01c
;
_space_group_IT_number 15
_symmetry_cell_setting monoclinic
_symmetry_Int_Tables_number 15
_symmetry_space_group_name_Hall '-C 2yc'
_symmetry_space_group_name_H-M 'C 1 2/c 1'
_atom_sites_solution_hydrogens geom
_atom_sites_solution_primary direct
_atom_sites_solution_secondary difmap
_audit_conform_dict_location ftp://ftp.iucr.org/pub/cif_core.dic
_audit_conform_dict_name cif_core.dic
_audit_conform_dict_version 2.4
_audit_creation_date 2012-07-11T13:34:23-00:00
_audit_creation_method 'WinGX routine CIF_UPDATE'
_cell_angle_alpha 90
_cell_angle_beta 102.078(4)
_cell_angle_gamma 90
_cell_formula_units_Z 4
_cell_length_a 59.446(4)
_cell_length_b 8.5306(6)
_cell_length_c 26.227(2)
_cell_measurement_reflns_used 679
_cell_measurement_temperature 140(2)
_cell_measurement_theta_max 20
_cell_measurement_theta_min 3
_cell_volume 13005.6(16)
_computing_cell_refinement 'SAINT (Bruker, 2007)'
_computing_data_collection 'APEX2 (Bruker, 2007)'
_computing_data_reduction 'SAINT (Bruker, 2007)'
_computing_molecular_graphics 'ORTEP-3 for Windows (Farrugia, 1997)'
_computing_publication_material 'SHELXL-97 (Sheldrick, 1997)'
_computing_structure_refinement 'SHELXL-97 (Sheldrick, 2008)'
_computing_structure_solution 'SHELXS97 (Sheldrick, 1997)'
_diffrn_ambient_temperature 140(2)
_diffrn_measured_fraction_theta_full 0.99
_diffrn_measured_fraction_theta_max 0.99
_diffrn_measurement_device_type 'Bruker APEXII CCD area-detector'
_diffrn_measurement_method '\f and \w scans'
_diffrn_radiation_monochromator graphite
_diffrn_radiation_type MoK\a
_diffrn_radiation_wavelength 0.71073
_diffrn_reflns_av_R_equivalents 0.0973
_diffrn_reflns_av_unetI/netI 0.0822
_diffrn_reflns_limit_h_max 71
_diffrn_reflns_limit_h_min -71
_diffrn_reflns_limit_k_max 10
_diffrn_reflns_limit_k_min -10
_diffrn_reflns_limit_l_max 31
_diffrn_reflns_limit_l_min -31
_diffrn_reflns_number 53475
_diffrn_reflns_theta_full 25.35
_diffrn_reflns_theta_max 25.35
_diffrn_reflns_theta_min 2.92
_diffrn_source 'fine-focus sealed tube'
_exptl_absorpt_coefficient_mu 2.949
_exptl_absorpt_correction_T_max 0.8202
_exptl_absorpt_correction_T_min 0.425
_exptl_absorpt_correction_type multi-scan
_exptl_absorpt_process_details '(SADABS; Bruker, 2007)'
_exptl_crystal_colour brown
_exptl_crystal_density_diffrn 1.41
_exptl_crystal_description prism
_exptl_crystal_F_000 5648
_exptl_crystal_size_max 0.35
_exptl_crystal_size_mid 0.17
_exptl_crystal_size_min 0.07
_refine_diff_density_max 2.368
_refine_diff_density_min -0.715
_refine_diff_density_rms 0.158
_refine_ls_extinction_method none
_refine_ls_goodness_of_fit_ref 1.118
_refine_ls_hydrogen_treatment constr
_refine_ls_matrix_type full
_refine_ls_number_parameters 750
_refine_ls_number_reflns 11794
_refine_ls_number_restraints 66
_refine_ls_restrained_S_all 1.119
_refine_ls_R_factor_all 0.132
_refine_ls_R_factor_gt 0.0871
_refine_ls_shift/su_max 0.001
_refine_ls_shift/su_mean 0
_refine_ls_structure_factor_coef Fsqd
_refine_ls_weighting_details 'calc w=1/[\s^2^(Fo^2^)+(0.0685P)^2^+255.0124P] where P=(Fo^2^+2Fc^2^)/3'
_refine_ls_weighting_scheme calc
_refine_ls_wR_factor_gt 0.1899
_refine_ls_wR_factor_ref 0.215
_reflns_number_gt 7938
_reflns_number_total 11794
_reflns_threshold_expression >2\s(I)
_cod_data_source_file ic3015404_si_002_1.cif
_cod_data_source_block jg01c_0m
_cod_original_cell_volume 13005.3(16)
_cod_database_code 4330283

loop_
_symmetry_equiv_pos_as_xyz
'x, y, z'
'-x, y, -z+1/2'
'x+1/2, y+1/2, z'
'-x+1/2, y+1/2, -z+1/2'
'-x, -y, -z'
'x, -y, z-1/2'
'-x+1/2, -y+1/2, -z'
'x+1/2, -y+1/2, z-1/2'

loop_
_atom_site_label
_atom_site_type_symbol
_atom_site_fract_x
_atom_site_fract_y
_atom_site_fract_z
_atom_site_U_iso_or_equiv
_atom_site_adp_type
_atom_site_occupancy
_atom_site_symmetry_multiplicity
_atom_site_calc_flag
_atom_site_refinement_flags
_atom_site_disorder_assembly
_atom_site_disorder_group
C1 C 0.02473(19) -0.5205(14) 0.6343(5) 0.059(3) Uani 1 1 d . . .
H1A H 0.0224 -0.5657 0.6671 0.088 Uiso 1 1 calc R . .
H1B H 0.0287 -0.6039 0.612 0.088 Uiso 1 1 calc R . .
H1C H 0.0105 -0.4688 0.6164 0.088 Uiso 1 1 calc R . .
C2 C 0.04408(17) -0.4013(13) 0.6455(4) 0.040(2) Uani 1 1 d . A .
C3 C 0.06576(15) -0.4481(11) 0.6788(3) 0.028(2) Uani 1 1 d . A .
C4 C 0.07029(18) -0.5950(12) 0.6998(4) 0.038(2) Uani 1 1 d . . .
H4 H 0.0584 -0.6715 0.696 0.045 Uiso 1 1 calc R . .
C5 C 0.09253(16) -0.6310(11) 0.7271(4) 0.032(2) Uani 1 1 d . . .
H5 H 0.0957 -0.7297 0.7439 0.039 Uiso 1 1 calc R . .
C6 C 0.10968(16) -0.5226(10) 0.7293(4) 0.028(2) Uani 1 1 d . . .
H6 H 0.125 -0.5469 0.7462 0.034 Uiso 1 1 calc R . .
C7 C 0.10441(15) -0.3774(10) 0.7068(3) 0.026(2) Uani 1 1 d . A .
C8 C 0.12143(15) -0.2522(10) 0.7034(3) 0.027(2) Uani 1 1 d . A .
C9 C 0.14617(15) -0.2846(11) 0.7235(4) 0.033(2) Uani 1 1 d . . .
H9A H 0.1553 -0.1939 0.7168 0.049 Uiso 1 1 calc R . .
H9B H 0.1507 -0.377 0.7059 0.049 Uiso 1 1 calc R . .
H9C H 0.1489 -0.3042 0.7611 0.049 Uiso 1 1 calc R . .
C10 C 0.12788(15) 0.0041(10) 0.6743(3) 0.0245(19) Uani 1 1 d . A .
C11 C 0.13071(15) 0.0275(10) 0.6228(3) 0.026(2) Uani 1 1 d . . .
C12 C 0.14375(17) 0.1489(11) 0.6121(4) 0.033(2) Uani 1 1 d . . .
H12 H 0.1452 0.1686 0.5773 0.04 Uiso 1 1 calc R . .
C13 C 0.15508(18) 0.2445(12) 0.6525(4) 0.040(3) Uani 1 1 d . . .
H13 H 0.1649 0.3261 0.6455 0.048 Uiso 1 1 calc R . .
C14 C 0.15211(17) 0.2212(11) 0.7023(4) 0.036(2) Uani 1 1 d . . .
H14 H 0.1594 0.2897 0.7293 0.044 Uiso 1 1 calc R . .
C15 C 0.13861(15) 0.0989(11) 0.7140(4) 0.028(2) Uani 1 1 d . . .
C16 C 0.13599(17) 0.0702(11) 0.7697(3) 0.033(2) Uani 1 1 d . . .
H16A H 0.1201 0.0385 0.7696 0.049 Uiso 1 1 calc R . .
H16B H 0.1396 0.1666 0.7901 0.049 Uiso 1 1 calc R . .
H16C H 0.1465 -0.0132 0.7854 0.049 Uiso 1 1 calc R . .
C17 C 0.12169(17) -0.0553(12) 0.5337(4) 0.036(2) Uani 1 1 d . . .
H17A H 0.1154 0.0477 0.5218 0.054 Uiso 1 1 calc R . .
H17B H 0.1131 -0.1372 0.5116 0.054 Uiso 1 1 calc R . .
H17C H 0.1379 -0.0599 0.5314 0.054 Uiso 1 1 calc R . .
C18 C 0.02278(17) -0.2214(15) 0.5880(5) 0.034(3) Uani 0.846(9) 1 d PD A 1
C19 C 0.00468(18) -0.1431(14) 0.6047(4) 0.030(3) Uani 0.846(9) 1 d PD A 1
C20 C -0.0143(2) -0.1077(15) 0.5665(5) 0.039(3) Uani 0.846(9) 1 d PD A 1
H20 H -0.0268 -0.0553 0.5765 0.047 Uiso 0.846(9) 1 calc PR A 1
C21 C -0.0163(2) -0.1452(15) 0.5131(5) 0.040(3) Uani 0.846(9) 1 d PD A 1
H21 H -0.0297 -0.1172 0.488 0.048 Uiso 0.846(9) 1 calc PR A 1
C22 C 0.00150(19) -0.2227(13) 0.4987(5) 0.035(3) Uani 0.846(9) 1 d PD A 1
H22 H 0.0003 -0.25 0.4631 0.041 Uiso 0.846(9) 1 calc PR A 1
C23 C 0.02163(18) -0.2632(14) 0.5350(4) 0.031(3) Uani 0.846(9) 1 d PD A 1
C24 C 0.04123(19) -0.3453(15) 0.5177(4) 0.032(3) Uani 0.846(9) 1 d PD A 1
H24 H 0.0481 -0.422 0.5454 0.038 Uiso 0.846(9) 1 calc PR A 1
C25 C 0.05970(19) -0.2303(16) 0.5115(5) 0.042(3) Uani 0.846(9) 1 d PD A 1
H25A H 0.0715 -0.2841 0.4968 0.063 Uiso 0.846(9) 1 calc PR A 1
H25B H 0.0668 -0.1863 0.5456 0.063 Uiso 0.846(9) 1 calc PR A 1
H25C H 0.0529 -0.1456 0.488 0.063 Uiso 0.846(9) 1 calc PR A 1
C26 C 0.0338(3) -0.4346(16) 0.4670(5) 0.049(4) Uani 0.846(9) 1 d PD A 1
H26A H 0.0216 -0.5091 0.4704 0.074 Uiso 0.846(9) 1 calc PR A 1
H26B H 0.047 -0.4916 0.4592 0.074 Uiso 0.846(9) 1 calc PR A 1
H26C H 0.0279 -0.3607 0.4387 0.074 Uiso 0.846(9) 1 calc PR A 1
C27 C 0.0055(2) -0.0990(17) 0.6602(4) 0.041(3) Uani 0.846(9) 1 d PDU A 1
H27 H 0.0194 -0.1482 0.6825 0.05 Uiso 0.846(9) 1 calc PR A 1
C28 C -0.0158(3) -0.160(3) 0.6777(6) 0.099(8) Uani 0.846(9) 1 d PDU A 1
H28A H -0.0281 -0.0824 0.6693 0.148 Uiso 0.846(9) 1 calc PR A 1
H28B H -0.0121 -0.1783 0.7154 0.148 Uiso 0.846(9) 1 calc PR A 1
H28C H -0.0207 -0.2585 0.6596 0.148 Uiso 0.846(9) 1 calc PR A 1
C29 C 0.0073(3) 0.0735(19) 0.6667(6) 0.073(5) Uani 0.846(9) 1 d PDU A 1
H29A H 0.0085 0.1003 0.7036 0.109 Uiso 0.846(9) 1 calc PR A 1
H29B H -0.0065 0.1232 0.6458 0.109 Uiso 0.846(9) 1 calc PR A 1
H29C H 0.021 0.111 0.6552 0.109 Uiso 0.846(9) 1 calc PR A 1
C30 C 0.20343(17) 0.0332(12) 0.9705(5) 0.048(3) Uani 1 1 d . . .
H30A H 0.2153 0.0785 0.9981 0.073 Uiso 1 1 calc R . .
H30B H 0.2098 0.0161 0.9393 0.073 Uiso 1 1 calc R . .
H30C H 0.1983 -0.0671 0.9823 0.073 Uiso 1 1 calc R . .
C31 C 0.18364(15) 0.1420(10) 0.9579(4) 0.028(2) Uani 1 1 d . . .
C32 C 0.16153(16) 0.0822(10) 0.9273(4) 0.029(2) Uani 1 1 d . . .
C33 C 0.15771(15) -0.0677(10) 0.9064(4) 0.027(2) Uani 1 1 d . . .
H33 H 0.1701 -0.1394 0.9083 0.033 Uiso 1 1 calc R . .
C34 C 0.13556(16) -0.1103(10) 0.8827(4) 0.029(2) Uani 1 1 d . . .
H34 H 0.1326 -0.2122 0.8682 0.035 Uiso 1 1 calc R . .
C35 C 0.11749(15) -0.0042(10) 0.8800(3) 0.028(2) Uani 1 1 d . . .
H35 H 0.1022 -0.0332 0.8642 0.033 Uiso 1 1 calc R . .
C36 C 0.12229(14) 0.1442(10) 0.9008(3) 0.0211(18) Uani 1 1 d . . .
C37 C 0.10593(14) 0.2752(11) 0.9030(3) 0.0231(19) Uani 1 1 d U . .
C38 C 0.08068(15) 0.2281(11) 0.8853(4) 0.033(2) Uani 1 1 d . . .
H38A H 0.0783 0.1242 0.8992 0.05 Uiso 1 1 calc R . .
H38B H 0.0766 0.2251 0.8471 0.05 Uiso 1 1 calc R . .
H38C H 0.0709 0.3048 0.8982 0.05 Uiso 1 1 calc R . .
C39 C 0.09945(14) 0.5237(10) 0.9345(4) 0.0247(19) Uani 1 1 d . . .
C40 C 0.09819(15) 0.5551(11) 0.9860(4) 0.032(2) Uani 1 1 d . . .
C41 C 0.08649(18) 0.6828(12) 0.9982(4) 0.042(3) Uani 1 1 d . . .
H41 H 0.0864 0.7073 1.0335 0.05 Uiso 1 1 calc R . .
C42 C 0.07467(17) 0.7763(12) 0.9579(4) 0.042(3) Uani 1 1 d . . .
H42 H 0.0659 0.8628 0.9657 0.051 Uiso 1 1 calc R . .
C43 C 0.07546(17) 0.7448(12) 0.9061(5) 0.043(3) Uani 1 1 d . . .
H43 H 0.0673 0.8105 0.8792 0.052 Uiso 1 1 calc R . .
C44 C 0.08779(16) 0.6205(11) 0.8936(4) 0.033(2) Uani 1 1 d . . .
C45 C 0.08876(18) 0.5860(12) 0.8374(4) 0.040(2) Uani 1 1 d . . .
H45A H 0.0773 0.5056 0.8235 0.059 Uiso 1 1 calc R . .
H45B H 0.1041 0.5481 0.8357 0.059 Uiso 1 1 calc R . .
H45C H 0.0854 0.6819 0.8167 0.059 Uiso 1 1 calc R . .
C46 C 0.11023(17) 0.4864(12) 1.0693(4) 0.045(3) Uani 1 1 d U . .
H46A H 0.1198 0.5795 1.0789 0.068 Uiso 1 1 calc R . .
H46B H 0.1166 0.3986 1.0919 0.068 Uiso 1 1 calc R . .
H46C H 0.0945 0.5084 1.0736 0.068 Uiso 1 1 calc R . .
C47 C 0.20277(14) 0.3526(10) 1.0086(4) 0.025(2) Uani 1 1 d . . .
C48 C 0.21794(15) 0.4487(10) 0.9890(4) 0.027(2) Uani 1 1 d . . .
C49 C 0.23460(15) 0.5288(11) 1.0249(4) 0.033(2) Uani 1 1 d . . .
H49 H 0.2452 0.5953 1.0127 0.039 Uiso 1 1 calc R . .
C50 C 0.23594(15) 0.5130(13) 1.0778(4) 0.040(3) Uani 1 1 d . . .
H50 H 0.2471 0.5706 1.1018 0.048 Uiso 1 1 calc R . .
C51 C 0.22116(16) 0.4143(12) 1.0956(4) 0.038(2) Uani 1 1 d . . .
H51 H 0.2225 0.402 1.1321 0.046 Uiso 1 1 calc R . .
C52 C 0.20417(16) 0.3313(11) 1.0613(4) 0.034(2) Uani 1 1 d U . .
C53 C 0.18793(17) 0.2241(13) 1.0837(4) 0.042(2) Uani 1 1 d U . .
H53 H 0.1783 0.1656 1.0539 0.051 Uiso 1 1 calc R . .
C54 C 0.1719(2) 0.3182(14) 1.1099(5) 0.054(3) Uani 1 1 d U . .
H54A H 0.1809 0.375 1.1398 0.081 Uiso 1 1 calc R . .
H54B H 0.1611 0.2471 1.1219 0.081 Uiso 1 1 calc R . .
H54C H 0.1633 0.3932 1.0849 0.081 Uiso 1 1 calc R . .
C55 C 0.2011(2) 0.0990(15) 1.1237(7) 0.083(5) Uani 1 1 d U . .
H55A H 0.2136 0.1506 1.1481 0.125 Uiso 1 1 calc R . .
H55B H 0.2074 0.017 1.1046 0.125 Uiso 1 1 calc R . .
H55C H 0.1903 0.0519 1.143 0.125 Uiso 1 1 calc R . .
C56 C 0.21696(16) 0.4685(11) 0.9314(4) 0.033(2) Uani 1 1 d . . .
H56 H 0.2034 0.4082 0.9121 0.04 Uiso 1 1 calc R . .
C57 C 0.2386(2) 0.4010(19) 0.9160(5) 0.075(4) Uani 1 1 d . . .
H57A H 0.2521 0.4625 0.9326 0.113 Uiso 1 1 calc R . .
H57B H 0.2368 0.4056 0.8781 0.113 Uiso 1 1 calc R . .
H57C H 0.2407 0.2917 0.9276 0.113 Uiso 1 1 calc R . .
C58 C 0.2142(2) 0.6371(13) 0.9131(5) 0.056(3) Uani 1 1 d . . .
H58A H 0.2006 0.6826 0.923 0.084 Uiso 1 1 calc R . .
H58B H 0.2123 0.6407 0.8751 0.084 Uiso 1 1 calc R . .
H58C H 0.2279 0.6972 0.9294 0.084 Uiso 1 1 calc R . .
C59 C 0.2032(6) -1.035(3) 0.8049(13) 0.088(10) Uiso 0.5 1 d PD B 3
H59A H 0.2141 -1.1009 0.7912 0.131 Uiso 0.5 1 calc PR B 3
H59B H 0.1875 -1.0616 0.7876 0.131 Uiso 0.5 1 calc PR B 3
H59C H 0.2052 -1.0518 0.8425 0.131 Uiso 0.5 1 calc PR B 3
C60 C 0.2079(7) -0.861(3) 0.7945(15) 0.102(13) Uiso 0.5 1 d PD B 3
H60A H 0.1928 -0.8077 0.7856 0.122 Uiso 0.5 1 calc PR B 3
H60B H 0.2163 -0.8157 0.8278 0.122 Uiso 0.5 1 calc PR B 3
C61 C 0.2212(8) -0.816(3) 0.7524(13) 0.157(18) Uiso 0.5 1 d PD B 3
H61A H 0.2115 -0.845 0.7182 0.189 Uiso 0.5 1 calc PR B 3
H61B H 0.235 -0.8844 0.7574 0.189 Uiso 0.5 1 calc PR B 3
C62 C 0.2294(6) -0.647(3) 0.7479(19) 0.17(2) Uiso 0.5 1 d PD B 3
H62A H 0.2323 -0.6337 0.7123 0.208 Uiso 0.5 1 calc PR B 3
H62B H 0.2444 -0.6354 0.7724 0.208 Uiso 0.5 1 calc PR B 3
C63 C 0.2142(6) -0.509(4) 0.7578(15) 0.109(12) Uiso 0.5 1 d PD B 3
H63A H 0.2211 -0.4099 0.7495 0.163 Uiso 0.5 1 calc PR B 3
H63B H 0.213 -0.5082 0.7945 0.163 Uiso 0.5 1 calc PR B 3
H63C H 0.1988 -0.5197 0.7356 0.163 Uiso 0.5 1 calc PR B 3
C200 C 0.1965(9) -1.096(6) 0.746(2) 0.17(2) Uiso 0.5 1 d PD C 2
H50A H 0.2037 -1.1558 0.7219 0.262 Uiso 0.5 1 calc PR C 2
H50B H 0.1832 -1.0385 0.7263 0.262 Uiso 0.5 1 calc PR C 2
H50C H 0.1914 -1.1681 0.7704 0.262 Uiso 0.5 1 calc PR C 2
C201 C 0.2139(8) -0.980(6) 0.776(2) 0.17(2) Uiso 0.5 1 d PD C 2
H50D H 0.2273 -1.0357 0.7975 0.203 Uiso 0.5 1 calc PR C 2
H50E H 0.2194 -0.9062 0.7526 0.203 Uiso 0.5 1 calc PR C 2
O3 O 0.2017(9) -0.901(6) 0.808(2) 0.22(2) Uiso 0.5 1 d PD C 2
H3 H 0.2099 -0.8285 0.8241 0.325 Uiso 0.5 1 calc PR C 2
N1 N 0.04346(13) -0.2583(10) 0.6272(3) 0.039(2) Uani 1 1 d . . .
N2 N 0.08285(13) -0.3413(9) 0.6827(3) 0.0281(17) Uani 1 1 d . . .
N3 N 0.11274(13) -0.1236(8) 0.6810(3) 0.0256(17) Uani 1 1 d . . .
N4 N 0.18345(11) 0.2855(8) 0.9734(3) 0.0227(16) Uani 1 1 d . . .
N5 N 0.14411(12) 0.1853(8) 0.9232(3) 0.0229(16) Uani 1 1 d . . .
N6 N 0.11328(11) 0.3869(7) 0.9206(3) 0.0152(14) Uani 1 1 d U . .
O1 O 0.11971(11) -0.0796(7) 0.5869(2) 0.0330(15) Uani 1 1 d . . .
O2 O 0.10985(11) 0.4519(8) 1.0231(3) 0.0364(17) Uani 1 1 d . . .
Fe1 Fe 0.07455(2) -0.10918(15) 0.66129(5) 0.0285(3) Uani 1 1 d . A .
Fe2 Fe 0.15140(2) 0.41869(13) 0.94322(5) 0.0209(3) Uani 1 1 d . . .
Br1 Br 0.067308(18) 0.11853(11) 0.60615(4) 0.0371(3) Uani 1 1 d . . .
Br2 Br 0.068916(17) -0.03553(11) 0.75022(4) 0.0346(3) Uani 1 1 d . . .
Br3 Br 0.159869(16) 0.64108(10) 1.00026(4) 0.0307(2) Uani 1 1 d . . .
Br4 Br 0.155802(15) 0.48161(10) 0.85257(3) 0.0270(2) Uani 1 1 d . . .
C118 C 0.0259(9) -0.158(7) 0.5969(13) 0.029(6) Uiso 0.154(9) 1 d PD A -2
C119 C 0.0116(8) -0.052(6) 0.6163(12) 0.029(6) Uiso 0.154(9) 1 d PD A -2
C120 C -0.0052(8) 0.020(6) 0.5799(14) 0.029(6) Uiso 0.154(9) 1 d PD A -2
H120 H -0.0168 0.0778 0.5919 0.035 Uiso 0.154(9) 1 calc PR A -2
C121 C -0.0062(10) 0.014(7) 0.5252(14) 0.06(2) Uiso 0.154(9) 1 d PD A -2
H121 H -0.0165 0.078 0.5016 0.068 Uiso 0.154(9) 1 calc PR A -2
C122 C 0.0084(8) -0.087(6) 0.5078(13) 0.029(6) Uiso 0.154(9) 1 d PD A -2
H122 H 0.0065 -0.1065 0.4714 0.035 Uiso 0.154(9) 1 calc PR A -2
C123 C 0.0261(7) -0.164(6) 0.5428(13) 0.029(6) Uiso 0.154(9) 1 d PD A -2
C124 C 0.0432(7) -0.270(5) 0.5247(16) 0.029(6) Uiso 0.154(9) 1 d PD A -2
H124 H 0.0547 -0.302 0.5563 0.035 Uiso 0.154(9) 1 calc PR A -2
C125 C 0.0559(10) -0.190(7) 0.489(2) 0.029(6) Uiso 0.154(9) 1 d PD A -2
H12A H 0.0592 -0.0815 0.4998 0.044 Uiso 0.154(9) 1 calc PR A -2
H12B H 0.0466 -0.1916 0.4531 0.044 Uiso 0.154(9) 1 calc PR A -2
H12C H 0.0704 -0.2456 0.4892 0.044 Uiso 0.154(9) 1 calc PR A -2
C126 C 0.0313(10) -0.416(5) 0.501(3) 0.029(6) Uiso 0.154(9) 1 d PD A -2
H12D H 0.0158 -0.4216 0.5077 0.044 Uiso 0.154(9) 1 calc PR A -2
H12E H 0.0402 -0.5084 0.5156 0.044 Uiso 0.154(9) 1 calc PR A -2
H12F H 0.0304 -0.4144 0.4628 0.044 Uiso 0.154(9) 1 calc PR A -2
C127 C 0.0122(8) -0.037(5) 0.6732(13) 0.029(6) Uiso 0.154(9) 1 d PD A -2
H127 H 0.0267 -0.0879 0.6923 0.035 Uiso 0.154(9) 1 calc PR A -2
C128 C -0.0078(10) -0.125(6) 0.687(2) 0.029(6) Uiso 0.154(9) 1 d PD A -2
H12G H -0.0222 -0.0879 0.665 0.044 Uiso 0.154(9) 1 calc PR A -2
H12H H -0.0081 -0.1066 0.7237 0.044 Uiso 0.154(9) 1 calc PR A -2
H12I H -0.0061 -0.2375 0.6812 0.044 Uiso 0.154(9) 1 calc PR A -2
C129 C 0.0130(11) 0.129(5) 0.689(2) 0.029(6) Uiso 0.154(9) 1 d PD A -2
H12J H 0.0289 0.1667 0.6948 0.044 Uiso 0.154(9) 1 calc PR A -2
H12K H 0.0072 0.1388 0.7212 0.044 Uiso 0.154(9) 1 calc PR A -2
H12L H 0.0033 0.1906 0.6614 0.044 Uiso 0.154(9) 1 calc PR A -2
C300 C 0.031(2) -0.469(17) 0.309(4) 0.13(3) Uiso 0.154(9) 1 d PD A 4
H30D H 0.0166 -0.4158 0.2974 0.2 Uiso 0.154(9) 1 calc PR A 4
H30E H 0.0309 -0.5718 0.292 0.2 Uiso 0.154(9) 1 calc PR A 4
H30F H 0.0437 -0.406 0.3 0.2 Uiso 0.154(9) 1 calc PR A 4
C301 C 0.036(2) -0.492(17) 0.368(4) 0.13(3) Uiso 0.154(9) 1 d PD A 4
H30G H 0.0324 -0.3867 0.3802 0.16 Uiso 0.154(9) 1 calc PR A 4
H30H H 0.0227 -0.5579 0.3722 0.16 Uiso 0.154(9) 1 calc PR A 4
O4 O 0.0533(16) -0.544(11) 0.410(4) 0.13(3) Uiso 0.154(9) 1 d PD A 4
H4A H 0.0661 -0.5416 0.4006 0.2 Uiso 0.154(9) 1 calc PR A 4

loop_
_atom_site_aniso_label
_atom_site_aniso_U_11
_atom_site_aniso_U_22
_atom_site_aniso_U_33
_atom_site_aniso_U_23
_atom_site_aniso_U_13
_atom_site_aniso_U_12
C1 0.040(7) 0.057(8) 0.072(9) 0.015(7) -0.006(6) -0.004(6)
C2 0.034(6) 0.053(7) 0.030(5) 0.008(5) 0.004(4) -0.003(5)
C3 0.031(5) 0.035(5) 0.019(5) 0.004(4) 0.006(4) -0.003(4)
C4 0.044(6) 0.037(6) 0.027(5) -0.007(4) -0.002(4) 0.000(5)
C5 0.033(5) 0.023(5) 0.037(6) -0.004(4) 0.000(4) 0.005(4)
C6 0.035(5) 0.021(4) 0.030(5) -0.005(4) 0.009(4) 0.006(4)
C7 0.027(5) 0.023(5) 0.027(5) -0.006(4) 0.003(4) 0.003(4)
C8 0.032(5) 0.026(5) 0.022(5) -0.001(4) 0.004(4) 0.003(4)
C9 0.024(5) 0.030(5) 0.043(6) 0.006(5) 0.003(4) 0.000(4)
C10 0.034(5) 0.020(4) 0.021(5) 0.007(4) 0.010(4) 0.006(4)
C11 0.030(5) 0.025(5) 0.025(5) 0.010(4) 0.008(4) 0.008(4)
C12 0.045(6) 0.029(5) 0.028(5) 0.009(4) 0.015(4) 0.013(4)
C13 0.046(6) 0.029(5) 0.047(6) 0.017(5) 0.016(5) 0.000(5)
C14 0.047(6) 0.030(5) 0.029(5) -0.005(4) 0.001(5) 0.004(5)
C15 0.028(5) 0.028(5) 0.032(5) 0.000(4) 0.015(4) 0.006(4)
C16 0.043(6) 0.032(5) 0.023(5) -0.010(4) 0.006(4) -0.004(4)
C17 0.044(6) 0.045(6) 0.024(5) 0.003(4) 0.019(4) 0.000(5)
C18 0.020(6) 0.037(7) 0.041(7) 0.000(6) 0.000(5) -0.005(5)
C19 0.022(6) 0.041(7) 0.027(6) 0.004(5) 0.004(5) -0.009(5)
C20 0.032(7) 0.047(8) 0.038(7) 0.013(6) 0.007(5) 0.005(6)
C21 0.032(7) 0.048(8) 0.035(7) 0.010(6) -0.001(5) -0.003(6)
C22 0.033(6) 0.037(7) 0.035(6) 0.001(5) 0.012(5) -0.003(5)
C23 0.028(6) 0.035(7) 0.027(6) 0.007(5) 0.001(5) -0.002(5)
C24 0.040(7) 0.028(6) 0.025(6) -0.005(5) 0.002(5) -0.012(5)
C25 0.036(7) 0.047(8) 0.044(8) -0.007(6) 0.010(6) 0.004(6)
C26 0.065(10) 0.046(8) 0.033(8) -0.003(6) 0.001(7) -0.010(7)
C27 0.031(6) 0.068(7) 0.025(6) 0.003(6) 0.005(5) -0.005(6)
C28 0.055(10) 0.21(2) 0.030(9) 0.000(12) 0.011(8) -0.058(12)
C29 0.105(14) 0.067(7) 0.046(9) -0.009(8) 0.017(9) 0.018(9)
C30 0.032(6) 0.034(6) 0.073(8) -0.022(6) -0.004(5) 0.013(5)
C31 0.022(5) 0.024(5) 0.034(5) -0.007(4) -0.001(4) 0.001(4)
C32 0.034(5) 0.019(4) 0.032(5) 0.003(4) 0.001(4) 0.001(4)
C33 0.027(5) 0.019(4) 0.036(5) 0.001(4) 0.007(4) 0.007(4)
C34 0.039(6) 0.018(4) 0.030(5) -0.005(4) 0.007(4) 0.003(4)
C35 0.026(5) 0.029(5) 0.026(5) 0.004(4) 0.002(4) -0.009(4)
C36 0.027(5) 0.023(4) 0.013(4) 0.005(3) 0.005(3) -0.003(4)
C37 0.016(3) 0.040(4) 0.013(3) -0.002(3) 0.001(3) 0.016(3)
C38 0.031(5) 0.036(5) 0.032(5) 0.002(4) 0.005(4) 0.007(4)
C39 0.017(4) 0.022(4) 0.036(5) 0.000(4) 0.009(4) 0.001(4)
C40 0.019(5) 0.028(5) 0.055(6) -0.004(5) 0.022(4) -0.004(4)
C41 0.045(6) 0.038(6) 0.051(7) -0.004(5) 0.026(5) 0.000(5)
C42 0.037(6) 0.036(6) 0.059(7) -0.004(5) 0.022(5) 0.015(5)
C43 0.030(5) 0.034(6) 0.069(8) 0.010(5) 0.019(5) 0.005(4)
C44 0.025(5) 0.030(5) 0.045(6) 0.005(5) 0.008(4) 0.001(4)
C45 0.041(6) 0.034(5) 0.041(6) 0.010(5) 0.000(5) 0.007(5)
C46 0.037(4) 0.041(4) 0.048(4) -0.024(4) -0.013(3) 0.018(3)
C47 0.019(4) 0.019(4) 0.034(5) -0.008(4) 0.001(4) 0.006(4)
C48 0.024(5) 0.018(4) 0.039(5) -0.005(4) 0.004(4) 0.004(4)
C49 0.016(4) 0.031(5) 0.049(6) -0.004(5) 0.001(4) 0.001(4)
C50 0.021(5) 0.053(7) 0.042(6) -0.023(5) 0.000(4) -0.011(5)
C51 0.032(5) 0.044(6) 0.039(6) -0.011(5) 0.006(5) -0.004(5)
C52 0.025(5) 0.038(5) 0.038(6) -0.013(4) 0.004(4) -0.002(4)
C53 0.037(6) 0.047(6) 0.043(6) -0.015(4) 0.010(4) -0.012(3)
C54 0.057(7) 0.060(7) 0.053(7) 0.006(6) 0.030(5) 0.004(5)
C55 0.051(7) 0.047(7) 0.152(15) 0.036(7) 0.022(8) -0.006(5)
C56 0.028(5) 0.026(5) 0.046(6) -0.003(5) 0.008(4) 0.007(4)
C57 0.065(9) 0.105(12) 0.058(9) 0.001(8) 0.017(7) 0.044(8)
C58 0.063(8) 0.042(6) 0.062(8) 0.008(6) 0.009(6) -0.009(6)
N1 0.028(4) 0.051(5) 0.037(5) 0.011(4) 0.008(4) 0.005(4)
N2 0.037(5) 0.029(4) 0.018(4) -0.003(3) 0.006(3) 0.003(3)
N3 0.034(4) 0.024(4) 0.017(4) 0.000(3) 0.003(3) -0.002(3)
N4 0.018(4) 0.018(4) 0.032(4) -0.002(3) 0.005(3) 0.005(3)
N5 0.023(4) 0.017(4) 0.028(4) 0.002(3) 0.004(3) 0.003(3)
N6 0.0146(16) 0.0146(16) 0.0172(16) 0.0029(10) 0.0048(10) 0.0007(10)
O1 0.043(4) 0.037(4) 0.019(3) 0.002(3) 0.008(3) 0.006(3)
O2 0.037(4) 0.043(4) 0.036(4) 0.028(3) 0.024(3) 0.017(3)
Fe1 0.0337(8) 0.0295(7) 0.0219(7) 0.0063(6) 0.0047(6) 0.0070(6)
Fe2 0.0206(6) 0.0168(6) 0.0255(7) -0.0020(5) 0.0049(5) 0.0028(5)
Br1 0.0517(6) 0.0319(5) 0.0260(5) 0.0081(4) 0.0038(4) 0.0063(5)
Br2 0.0457(6) 0.0344(5) 0.0250(5) 0.0032(4) 0.0104(4) 0.0059(4)
Br3 0.0358(5) 0.0263(5) 0.0314(5) -0.0085(4) 0.0105(4) 0.0008(4)
Br4 0.0290(5) 0.0276(5) 0.0240(5) 0.0017(4) 0.0049(4) 0.0010(4)

loop_
_atom_type_symbol
_atom_type_description
_atom_type_scat_dispersion_real
_atom_type_scat_dispersion_imag
_atom_type_scat_source
C C 0.0033 0.0016 'International Tables Vol C Tables 4.2.6.8 and 6.1.1.4'
H H 0 0 'International Tables Vol C Tables 4.2.6.8 and 6.1.1.4'
N N 0.0061 0.0033 'International Tables Vol C Tables 4.2.6.8 and 6.1.1.4'
O O 0.0106 0.006 'International Tables Vol C Tables 4.2.6.8 and 6.1.1.4'
Fe Fe 0.3463 0.8444 'International Tables Vol C Tables 4.2.6.8 and 6.1.1.4'
Br Br -0.2901 2.4595 'International Tables Vol C Tables 4.2.6.8 and 6.1.1.4'

loop_
_geom_angle_atom_site_label_1
_geom_angle_atom_site_label_2
_geom_angle_atom_site_label_3
_geom_angle
C2 C1 H1A 109.5
C2 C1 H1B 109.5
H1A C1 H1B 109.5
C2 C1 H1C 109.5
H1A C1 H1C 109.5
H1B C1 H1C 109.5
N1 C2 C3 115.5(9)
N1 C2 C1 126.3(9)
C3 C2 C1 118.2(9)
N2 C3 C4 120.2(8)
N2 C3 C2 114.7(8)
C4 C3 C2 124.6(9)
C3 C4 C5 119.4(9)
C3 C4 H4 120.3
C5 C4 H4 120.3
C6 C5 C4 119.3(9)
C6 C5 H5 120.4
C4 C5 H5 120.4
C5 C6 C7 119.2(9)
C5 C6 H6 120.4
C7 C6 H6 120.4
N2 C7 C6 121.2(8)
N2 C7 C8 113.7(8)
C6 C7 C8 125.0(8)
N3 C8 C9 126.1(8)
N3 C8 C7 115.0(8)
C9 C8 C7 118.8(8)
C8 C9 H9A 109.5
C8 C9 H9B 109.5
H9A C9 H9B 109.5
C8 C9 H9C 109.5
H9A C9 H9C 109.5
H9B C9 H9C 109.5
C15 C10 C11 121.1(8)
C15 C10 N3 123.8(8)
C11 C10 N3 115.1(8)
C12 C11 O1 125.2(8)
C12 C11 C10 119.5(9)
O1 C11 C10 115.2(8)
C11 C12 C13 119.7(9)
C11 C12 H12 120.1
C13 C12 H12 120.1
C14 C13 C12 120.1(9)
C14 C13 H13 119.9
C12 C13 H13 119.9
C13 C14 C15 121.0(9)
C13 C14 H14 119.5
C15 C14 H14 119.5
C10 C15 C14 118.4(8)
C10 C15 C16 120.7(8)
C14 C15 C16 120.9(9)
C15 C16 H16A 109.5
C15 C16 H16B 109.5
H16A C16 H16B 109.5
C15 C16 H16C 109.5
H16A C16 H16C 109.5
H16B C16 H16C 109.5
O1 C17 H17A 109.5
O1 C17 H17B 109.5
H17A C17 H17B 109.5
O1 C17 H17C 109.5
H17A C17 H17C 109.5
H17B C17 H17C 109.5
C19 C18 C23 122.4(10)
C19 C18 N1 118.0(10)
C23 C18 N1 119.6(10)
C20 C19 C18 116.3(11)
C20 C19 C27 120.4(10)
C18 C19 C27 123.3(10)
C19 C20 C21 123.6(11)
C19 C20 H20 118.2
C21 C20 H20 118.2
C22 C21 C20 118.3(11)
C22 C21 H21 120.8
C20 C21 H21 120.8
C21 C22 C23 122.0(11)
C21 C22 H22 119
C23 C22 H22 119
C22 C23 C18 117.4(10)
C22 C23 C24 120.7(10)
C18 C23 C24 121.9(9)
C25 C24 C23 110.9(11)
C25 C24 C26 108.5(10)
C23 C24 C26 113.3(10)
C25 C24 H24 108
C23 C24 H24 108
C26 C24 H24 108
C29 C27 C19 110.4(11)
C29 C27 C28 110.4(14)
C19 C27 C28 110.4(11)
C29 C27 H27 108.5
C19 C27 H27 108.5
C28 C27 H27 108.5
C31 C30 H30A 109.5
C31 C30 H30B 109.5
H30A C30 H30B 109.5
C31 C30 H30C 109.5
H30A C30 H30C 109.5
H30B C30 H30C 109.5
N4 C31 C32 115.6(8)
N4 C31 C30 125.7(8)
C32 C31 C30 118.6(8)
N5 C32 C33 120.6(8)
N5 C32 C31 113.5(8)
C33 C32 C31 125.7(8)
C34 C33 C32 118.7(8)
C34 C33 H33 120.6
C32 C33 H33 120.6
C33 C34 C35 120.2(8)
C33 C34 H34 119.9
C35 C34 H34 119.9
C36 C35 C34 118.7(8)
C36 C35 H35 120.6
C34 C35 H35 120.6
N5 C36 C35 120.5(8)
N5 C36 C37 111.3(7)
C35 C36 C37 128.2(8)
N6 C37 C36 117.2(8)
N6 C37 C38 129.0(8)
C36 C37 C38 113.5(8)
C37 C38 H38A 109.5
C37 C38 H38B 109.5
H38A C38 H38B 109.5
C37 C38 H38C 109.5
H38A C38 H38C 109.5
H38B C38 H38C 109.5
C40 C39 C44 120.4(8)
C40 C39 N6 121.5(8)
C44 C39 N6 118.1(8)
C41 C40 O2 123.1(9)
C41 C40 C39 120.9(10)
O2 C40 C39 116.0(8)
C40 C41 C42 118.7(10)
C40 C41 H41 120.7
C42 C41 H41 120.7
C41 C42 C43 121.0(9)
C41 C42 H42 119.5
C43 C42 H42 119.5
C44 C43 C42 120.8(10)
C44 C43 H43 119.6
C42 C43 H43 119.6
C43 C44 C39 118.2(10)
C43 C44 C45 121.0(9)
C39 C44 C45 120.8(8)
C44 C45 H45A 109.5
C44 C45 H45B 109.5
H45A C45 H45B 109.5
C44 C45 H45C 109.5
H45A C45 H45C 109.5
H45B C45 H45C 109.5
O2 C46 H46A 109.5
O2 C46 H46B 109.5
H46A C46 H46B 109.5
O2 C46 H46C 109.5
H46A C46 H46C 109.5
H46B C46 H46C 109.5
C52 C47 C48 122.7(8)
C52 C47 N4 117.7(8)
C48 C47 N4 119.3(8)
C49 C48 C47 117.4(9)
C49 C48 C56 119.6(9)
C47 C48 C56 122.9(8)
C50 C49 C48 121.0(9)
C50 C49 H49 119.5
C48 C49 H49 119.5
C51 C50 C49 119.8(9)
C51 C50 H50 120.1
C49 C50 H50 120.1
C50 C51 C52 121.5(10)
C50 C51 H51 119.3
C52 C51 H51 119.3
C47 C52 C51 117.5(9)
C47 C52 C53 123.5(8)
C51 C52 C53 119.0(9)
C54 C53 C52 111.3(9)
C54 C53 C55 109.1(10)
C52 C53 C55 113.1(9)
C54 C53 H53 107.7
C52 C53 H53 107.7
C55 C53 H53 107.7
C53 C54 H54A 109.5
C53 C54 H54B 109.5
H54A C54 H54B 109.5
C53 C54 H54C 109.5
H54A C54 H54C 109.5
H54B C54 H54C 109.5
C53 C55 H55A 109.5
C53 C55 H55B 109.5
H55A C55 H55B 109.5
C53 C55 H55C 109.5
H55A C55 H55C 109.5
H55B C55 H55C 109.5
C48 C56 C58 113.7(8)
C48 C56 C57 111.2(8)
C58 C56 C57 108.3(10)
C48 C56 H56 107.8
C58 C56 H56 107.8
C57 C56 H56 107.8
C56 C57 H57A 109.5
C56 C57 H57B 109.5
H57A C57 H57B 109.5
C56 C57 H57C 109.5
H57A C57 H57C 109.5
H57B C57 H57C 109.5
C56 C58 H58A 109.5
C56 C58 H58B 109.5
H58A C58 H58B 109.5
C56 C58 H58C 109.5
H58A C58 H58C 109.5
H58B C58 H58C 109.5
C60 C59 H59A 109.5
C60 C59 H59B 109.5
H59A C59 H59B 109.5
C60 C59 H59C 109.5
H59A C59 H59C 109.5
H59B C59 H59C 109.5
C61 C60 C59 120.3(14)
C61 C60 H60A 107.2
C59 C60 H60A 107.2
C61 C60 H60B 107.2
C59 C60 H60B 107.2
H60A C60 H60B 106.9
C60 C61 C62 120.4(14)
C60 C61 H61A 107.2
C62 C61 H61A 107.2
C60 C61 H61B 107.2
C62 C61 H61B 107.2
H61A C61 H61B 106.9
C61 C62 C63 120.2(14)
C61 C62 H62A 107.3
C63 C62 H62A 107.3
C61 C62 H62B 107.3
C63 C62 H62B 107.3
H62A C62 H62B 106.9
C62 C63 H63A 109.5
C62 C63 H63B 109.5
H63A C63 H63B 109.5
C62 C63 H63C 109.5
H63A C63 H63C 109.5
H63B C63 H63C 109.5
C201 C200 H50A 109.5
C201 C200 H50B 109.5
H50A C200 H50B 109.5
C201 C200 H50C 109.5
H50A C200 H50C 109.5
H50B C200 H50C 109.5
O3 C201 C200 104(4)
O3 C201 H50D 110.9
C200 C201 H50D 110.9
O3 C201 H50E 110.9
C200 C201 H50E 110.9
H50D C201 H50E 108.9
C201 O3 H3 109.5
C2 N1 C118 135(3)
C2 N1 C18 114.4(9)
C118 N1 C18 24(3)
C2 N1 Fe1 114.8(6)
C118 N1 Fe1 109(3)
C18 N1 Fe1 130.8(7)
C7 N2 C3 120.6(8)
C7 N2 Fe1 119.6(6)
C3 N2 Fe1 119.1(6)
C8 N3 C10 119.5(7)
C8 N3 Fe1 116.2(6)
C10 N3 Fe1 124.1(5)
C31 N4 C47 121.5(7)
C31 N4 Fe2 115.9(6)
C47 N4 Fe2 122.6(5)
C32 N5 C36 121.1(7)
C32 N5 Fe2 119.3(6)
C36 N5 Fe2 119.2(5)
C37 N6 C39 125.2(7)
C37 N6 Fe2 120.3(6)
C39 N6 Fe2 114.4(5)
C11 O1 C17 116.3(7)
C46 O2 C40 116.0(8)
N2 Fe1 N3 73.3(3)
N2 Fe1 N1 72.6(3)
N3 Fe1 N1 140.2(3)
N2 Fe1 Br1 158.3(2)
N3 Fe1 Br1 103.30(19)
N1 Fe1 Br1 100.8(2)
N2 Fe1 Br2 93.3(2)
N3 Fe1 Br2 97.26(19)
N1 Fe1 Br2 104.6(2)
Br1 Fe1 Br2 108.38(6)
N5 Fe2 N4 73.6(3)
N5 Fe2 N6 70.8(3)
N4 Fe2 N6 141.3(2)
N5 Fe2 Br3 156.6(2)
N4 Fe2 Br3 97.45(19)
N6 Fe2 Br3 109.25(18)
N5 Fe2 Br4 91.3(2)
N4 Fe2 Br4 101.33(19)
N6 Fe2 Br4 94.33(17)
Br3 Fe2 Br4 111.83(5)
C119 C118 C123 121(2)
C119 C118 N1 127(2)
C123 C118 N1 112(2)
C120 C119 C118 117(2)
C120 C119 C127 121(2)
C118 C119 C127 122(2)
C119 C120 C121 123(2)
C119 C120 H120 118.4
C121 C120 H120 118.4
C122 C121 C120 118(3)
C122 C121 H121 121.1
C120 C121 H121 121.1
C121 C122 C123 121(2)
C121 C122 H122 119.5
C123 C122 H122 119.5
C122 C123 C118 118(2)
C122 C123 C124 122(2)
C118 C123 C124 119(2)
C125 C124 C123 113(3)
C125 C124 C126 111(3)
C123 C124 C126 110(3)
C125 C124 H124 107.3
C123 C124 H124 107.3
C126 C124 H124 107.3
C124 C125 H12A 109.5
C124 C125 H12B 109.5
H12A C125 H12B 109.5
C124 C125 H12C 109.5
H12A C125 H12C 109.5
H12B C125 H12C 109.5
C124 C126 H12D 109.5
C124 C126 H12E 109.5
H12D C126 H12E 109.5
C124 C126 H12F 109.5
H12D C126 H12F 109.5
H12E C126 H12F 109.5
C129 C127 C119 111(3)
C129 C127 C128 113(3)
C119 C127 C128 110(3)
C129 C127 H127 107.7
C119 C127 H127 107.7
C128 C127 H127 107.7
C127 C128 H12G 109.5
C127 C128 H12H 109.5
H12G C128 H12H 109.5
C127 C128 H12I 109.5
H12G C128 H12I 109.5
H12H C128 H12I 109.5
C127 C129 H12J 109.5
C127 C129 H12K 109.5
H12J C129 H12K 109.5
C127 C129 H12L 109.5
H12J C129 H12L 109.5
H12K C129 H12L 109.5
C301 C300 H30D 109.5
C301 C300 H30E 109.5
H30D C300 H30E 109.5
C301 C300 H30F 109.5
H30D C300 H30F 109.5
H30E C300 H30F 109.5
O4 C301 C300 140(10)
O4 C301 H30G 101.9
C300 C301 H30G 101.9
O4 C301 H30H 101.9
C300 C301 H30H 101.9
H30G C301 H30H 104.7
C301 O4 H4A 109.5

loop_
_geom_bond_atom_site_label_1
_geom_bond_atom_site_label_2
_geom_bond_distance
C1 C2 1.518(15)
C1 H1A 0.98
C1 H1B 0.98
C1 H1C 0.98
C2 N1 1.308(13)
C2 C3 1.453(13)
C3 N2 1.353(11)
C3 C4 1.374(13)
C4 C5 1.399(13)
C4 H4 0.95
C5 C6 1.369(13)
C5 H5 0.95
C6 C7 1.379(12)
C6 H6 0.95
C7 N2 1.341(11)
C7 C8 1.487(13)
C8 N3 1.299(11)
C8 C9 1.481(12)
C9 H9A 0.98
C9 H9B 0.98
C9 H9C 0.98
C10 C15 1.367(13)
C10 C11 1.410(12)
C10 N3 1.447(11)
C11 C12 1.358(13)
C11 O1 1.374(11)
C12 C13 1.393(14)
C12 H12 0.95
C13 C14 1.368(14)
C13 H13 0.95
C14 C15 1.389(13)
C14 H14 0.95
C15 C16 1.522(12)
C16 H16A 0.98
C16 H16B 0.98
C16 H16C 0.98
C17 O1 1.441(10)
C17 H17A 0.98
C17 H17B 0.98
C17 H17C 0.98
C18 C19 1.411(16)
C18 C23 1.424(16)
C18 N1 1.461(13)
C19 C20 1.378(15)
C19 C27 1.496(15)
C20 C21 1.417(16)
C20 H20 0.95
C21 C22 1.367(16)
C21 H21 0.95
C22 C23 1.408(15)
C22 H22 0.95
C23 C24 1.508(16)
C24 C25 1.506(16)
C24 C26 1.515(16)
C24 H24 1
C25 H25A 0.98
C25 H25B 0.98
C25 H25C 0.98
C26 H26A 0.98
C26 H26B 0.98
C26 H26C 0.98
C27 C29 1.48(2)
C27 C28 1.521(17)
C27 H27 1
C28 H28A 0.98
C28 H28B 0.98
C28 H28C 0.98
C29 H29A 0.98
C29 H29B 0.98
C29 H29C 0.98
C30 C31 1.481(12)
C30 H30A 0.98
C30 H30B 0.98
C30 H30C 0.98
C31 N4 1.291(11)
C31 C32 1.480(12)
C32 N5 1.346(11)
C32 C33 1.391(12)
C33 C34 1.382(12)
C33 H33 0.95
C34 C35 1.395(12)
C34 H34 0.95
C35 C36 1.385(12)
C35 H35 0.95
C36 N5 1.353(11)
C36 C37 1.490(11)
C37 N6 1.108(10)
C37 C38 1.529(12)
C38 H38A 0.98
C38 H38B 0.98
C38 H38C 0.98
C39 C40 1.395(13)
C39 C44 1.415(13)
C39 N6 1.515(10)
C40 C41 1.366(13)
C40 O2 1.386(11)
C41 C42 1.392(15)
C41 H41 0.95
C42 C43 1.394(15)
C42 H42 0.95
C43 C44 1.368(14)
C43 H43 0.95
C44 C45 1.514(14)
C45 H45A 0.98
C45 H45B 0.98
C45 H45C 0.98
C46 O2 1.243(11)
C46 H46A 0.98
C46 H46B 0.98
C46 H46C 0.98
C47 C52 1.378(13)
C47 C48 1.396(13)
C47 N4 1.434(11)
C48 C49 1.394(12)
C48 C56 1.508(13)
C49 C50 1.380(14)
C49 H49 0.95
C50 C51 1.367(14)
C50 H50 0.95
C51 C52 1.396(13)
C51 H51 0.95
C52 C53 1.533(14)
C53 C54 1.517(14)
C53 C55 1.583(17)
C53 H53 1
C54 H54A 0.98
C54 H54B 0.98
C54 H54C 0.98
C55 H55A 0.98
C55 H55B 0.98
C55 H55C 0.98
C56 C58 1.514(14)
C56 C57 1.538(14)
C56 H56 1
C57 H57A 0.98
C57 H57B 0.98
C57 H57C 0.98
C58 H58A 0.98
C58 H58B 0.98
C58 H58C 0.98
C59 C60 1.540(5)
C59 H59A 0.98
C59 H59B 0.98
C59 H59C 0.98
C60 C61 1.537(5)
C60 H60A 0.99
C60 H60B 0.99
C61 C62 1.539(5)
C61 H61A 0.99
C61 H61B 0.99
C62 C63 1.539(5)
C62 H62A 0.99
C62 H62B 0.99
C63 H63A 0.98
C63 H63B 0.98
C63 H63C 0.98
C200 C201 1.53(2)
C200 H50A 0.98
C200 H50B 0.98
C200 H50C 0.98
C201 O3 1.39(2)
C201 H50D 0.99
C201 H50E 0.99
O3 H3 0.84
N1 C118 1.45(3)
N1 Fe1 2.268(8)
N2 Fe1 2.089(7)
N3 Fe1 2.224(7)
N4 Fe2 2.218(7)
N5 Fe2 2.081(7)
N6 Fe2 2.236(6)
Fe1 Br1 2.4062(16)
Fe1 Br2 2.5048(16)
Fe2 Br3 2.4031(15)
Fe2 Br4 2.5041(15)
C118 C119 1.41(2)
C118 C123 1.42(2)
C119 C120 1.38(2)
C119 C127 1.49(2)
C120 C121 1.43(2)
C120 H120 0.95
C121 C122 1.37(2)
C121 H121 0.95
C122 C123 1.41(2)
C122 H122 0.95
C123 C124 1.51(2)
C124 C125 1.50(2)
C124 C126 1.51(3)
C124 H124 1
C125 H12A 0.98
C125 H12B 0.98
C125 H12C 0.98
C126 H12D 0.98
C126 H12E 0.98
C126 H12F 0.98
C127 C129 1.47(3)
C127 C128 1.52(3)
C127 H127 1
C128 H12G 0.98
C128 H12H 0.98
C128 H12I 0.98
C129 H12J 0.98
C129 H12K 0.98
C129 H12L 0.98
C300 C301 1.53(2)
C300 H30D 0.98
C300 H30E 0.98
C300 H30F 0.98
C301 O4 1.41(2)
C301 H30G 0.99
C301 H30H 0.99
O4 H4A 0.84
